data_7059783
loop_
_publ_author_name
'Paolino, Marco'
'Reale, Annalisa'
'Razzano, Vincenzo'
'Giorgi, Gianluca'
'Giuliani, Germano'
'Villafiorita-Monteleone, Francesca'
'Botta, Chiara'
'Coppola, Carmen'
'Sinicropi, Adalgisa'
'Cappelli, Andrea'

_publ_section_title
;
 Design, synthesis, structure, and photophysical features of highly
 emissive cinnamic derivatives
;
_journal_issue 32
_journal_name_full 'New Journal of Chemistry'
_journal_page_first 13644
_journal_page_last 13653
_journal_paper_doi 10.1039/D0NJ02429E
_journal_volume 44
_journal_year 2020
_chemical_formula_moiety 'C26 H24 O2'
_chemical_formula_sum 'C26 H24 O2'
_chemical_formula_weight 368.45
_chemical_name_systematic
;        
Ethyl (E)-3-[4-(9,9-dimethyl-9H-fluoren-2-yl)phenyl]acrylate 
;
_space_group_crystal_system monoclinic
_space_group_IT_number 14
_space_group_name_Hall '-P 2yn'
_space_group_name_H-M_alt 'P 1 21/n 1'
_atom_sites_solution_hydrogens geom
_atom_sites_solution_primary 'Direct method'
_audit_creation_method SHELXL-2018/1
_audit_update_record
;
2020-02-12 deposited with the CCDC.	2020-07-13 downloaded from the CCDC.
;
_cell_angle_alpha 90
_cell_angle_beta 94.104(7)
_cell_angle_gamma 90
_cell_formula_units_Z 4
_cell_length_a 9.0143(2)
_cell_length_b 9.4894(2)
_cell_length_c 23.3187(5)
_cell_measurement_reflns_used 700
_cell_measurement_temperature 120(2)
_cell_measurement_theta_max 28.2
_cell_measurement_theta_min 4.5
_cell_volume 1989.57(8)
_computing_cell_refinement
;
Rigaku (2004). RAPID-AUTO Ver. 3.1.1 Rigaku Corporation, Tokyo, Japan 
;
_computing_data_collection
;
Rigaku (2004). RAPID-AUTO Ver. 3.1.1 Rigaku Corporation, Tokyo, Japan 
;
_computing_data_reduction
;
Rigaku (2004). RAPID-AUTO Ver. 3.1.1 Rigaku Corporation, Tokyo, Japan 
;
_computing_molecular_graphics 'Ortep-3 for Windows (Farrugia, 1997)'
_computing_publication_material 'WinGX publication routines (Farrugia, 1999)'
_computing_structure_refinement 'SHELXL-2018/1 (Sheldrick, 2018)'
_diffrn_ambient_temperature 120(2)
_diffrn_detector 'Image plate'
_diffrn_detector_area_resol_mean 10
_diffrn_detector_type 'Rigaku Curved Fujifilm'
_diffrn_measured_fraction_theta_full 0.992
_diffrn_measured_fraction_theta_max 0.991
_diffrn_measurement_device 'three-circle quarter \c goniometer'
_diffrn_measurement_method 'profile data from oscillation \w-scans'
_diffrn_measurement_specimen_support 'MiTeGen MicroMesh'
_diffrn_radiation_collimation 0.5
_diffrn_radiation_monochromator graphite
_diffrn_radiation_probe x-ray
_diffrn_radiation_type CuK\a
_diffrn_radiation_wavelength 1.54187
_diffrn_radiation_xray_symbol K-L~3~
_diffrn_reflns_av_R_equivalents 0.0502
_diffrn_reflns_av_unetI/netI 0.0266
_diffrn_reflns_Laue_measured_fraction_full 0.992
_diffrn_reflns_Laue_measured_fraction_max 0.991
_diffrn_reflns_limit_h_max 10
_diffrn_reflns_limit_h_min -10
_diffrn_reflns_limit_k_max 11
_diffrn_reflns_limit_k_min -10
_diffrn_reflns_limit_l_max 28
_diffrn_reflns_limit_l_min -28
_diffrn_reflns_number 21716
_diffrn_reflns_point_group_measured_fraction_full 0.992
_diffrn_reflns_point_group_measured_fraction_max 0.991
_diffrn_reflns_theta_full 67.687
_diffrn_reflns_theta_max 68.223
_diffrn_reflns_theta_min 3.801
_diffrn_source 'sealed x-ray tube'
_diffrn_source_current 55.0
_diffrn_source_power 2.475
_diffrn_source_target Cu
_diffrn_source_voltage 45.0
_exptl_absorpt_coefficient_mu 0.595
_exptl_absorpt_correction_type multi-scan
_exptl_absorpt_process_details
;
Jacobson, R. (1998). REQAB. Private communication to the 
Rigaku Corporation, Tokyo, Japan 
;
_exptl_crystal_colour colourless
_exptl_crystal_colour_lustre clear
_exptl_crystal_density_diffrn 1.230
_exptl_crystal_description prism
_exptl_crystal_F_000 784
_exptl_crystal_size_max 0.62
_exptl_crystal_size_mid 0.43
_exptl_crystal_size_min 0.13
_exptl_transmission_factor_max 1.0
_exptl_transmission_factor_min 0.7317
_refine_diff_density_max 0.194
_refine_diff_density_min -0.146
_refine_diff_density_rms 0.030
_refine_ls_extinction_coef 0.0053(3)
_refine_ls_extinction_expression Fc^*^=kFc[1+0.001xFc^2^\l^3^/sin(2\q)]^-1/4^
_refine_ls_extinction_method 'SHELXL-2018/1 (Sheldrick 2018)'
_refine_ls_goodness_of_fit_ref 1.045
_refine_ls_hydrogen_treatment constr
_refine_ls_matrix_type full
_refine_ls_number_parameters 257
_refine_ls_number_reflns 3605
_refine_ls_number_restraints 0
_refine_ls_restrained_S_all 1.045
_refine_ls_R_factor_all 0.0394
_refine_ls_R_factor_gt 0.0345
_refine_ls_shift/su_max 0.001
_refine_ls_shift/su_mean 0.000
_refine_ls_structure_factor_coef Fsqd
_refine_ls_weighting_details 'w=1/[\s^2^(Fo^2^)+(0.0356P)^2^+0.5777P] where P=(Fo^2^+2Fc^2^)/3'
_refine_ls_weighting_scheme calc
_refine_ls_wR_factor_gt 0.0849
_refine_ls_wR_factor_ref 0.0879
_reflns_Friedel_coverage 0.000
_reflns_number_gt 3232
_reflns_number_total 3605
_reflns_threshold_expression 'I > 2\s(I)'
_cod_data_source_file d0nj02429e2.cif
_cod_data_source_block shelx
_cod_depositor_comments
;Adding full bibliography for 7059782--7059783.cif.

 Adding full bibliography for 7059782--7059783.cif.
;
_cod_original_sg_symbol_H-M 'P 21/n'
_cod_database_code 7059783
_shelx_space_group_comment
;
The symmetry employed for this shelxl refinement is uniquely defined
by the following loop, which should always be used as a source of
symmetry information in preference to the above space-group names.
They are only intended as comments.
;
_diffrn_measurement_device_type2 'Rigaku R-AXIS SPIDER IP'

loop_
_space_group_symop_operation_xyz
'x, y, z'
'-x+1/2, y+1/2, -z+1/2'
'-x, -y, -z'
'x-1/2, -y-1/2, z-1/2'

loop_
_atom_site_label
_atom_site_type_symbol
_atom_site_fract_x
_atom_site_fract_y
_atom_site_fract_z
_atom_site_U_iso_or_equiv
_atom_site_adp_type
_atom_site_occupancy
_atom_site_site_symmetry_order
_atom_site_calc_flag
_atom_site_refinement_flags_posn
_atom_site_refinement_flags_adp
_atom_site_refinement_flags_occupancy
_atom_site_disorder_assembly
_atom_site_disorder_group
C1 C 0.24910(13) 1.00535(13) 0.49888(5) 0.0263(3) Uani 1 1 d . . . . .
C2 C 0.26397(13) 1.02813(13) 0.43986(5) 0.0265(3) Uani 1 1 d . . . . .
H2 H 0.293082 0.953299 0.416041 0.032 Uiso 1 1 calc R U . . .
C3 C 0.23561(13) 1.16100(13) 0.41696(5) 0.0248(3) Uani 1 1 d . . . . .
C4 C 0.23743(13) 1.20959(13) 0.35444(5) 0.0269(3) Uani 1 1 d . . . . .
C5 C 0.19460(13) 1.36410(13) 0.35968(5) 0.0272(3) Uani 1 1 d . . . . .
C6 C 0.17460(14) 1.46547(14) 0.31683(5) 0.0329(3) Uani 1 1 d . . . . .
H6 H 0.188906 1.442504 0.277960 0.040 Uiso 1 1 calc R U . . .
C7 C 0.13331(16) 1.60104(15) 0.33174(6) 0.0365(3) Uani 1 1 d . . . . .
H7 H 0.119189 1.670892 0.302680 0.044 Uiso 1 1 calc R U . . .
C8 C 0.11230(14) 1.63614(14) 0.38866(5) 0.0335(3) Uani 1 1 d . . . . .
H8 H 0.084223 1.729417 0.397973 0.040 Uiso 1 1 calc R U . . .
C9 C 0.13212(13) 1.53571(13) 0.43178(5) 0.0284(3) Uani 1 1 d . . . . .
H9 H 0.118497 1.559291 0.470642 0.034 Uiso 1 1 calc R U . . .
C10 C 0.17242(13) 1.39963(13) 0.41686(5) 0.0254(3) Uani 1 1 d . . . . .
C11 C 0.19615(12) 1.27285(13) 0.45215(5) 0.0247(3) Uani 1 1 d . . . . .
C12 C 0.18199(13) 1.25159(13) 0.51055(5) 0.0263(3) Uani 1 1 d . . . . .
H12 H 0.155195 1.327183 0.534442 0.032 Uiso 1 1 calc R U . . .
C13 C 0.20768(13) 1.11813(13) 0.53319(5) 0.0277(3) Uani 1 1 d . . . . .
H13 H 0.196997 1.102605 0.572933 0.033 Uiso 1 1 calc R U . . .
C14 C 0.27453(13) 0.86470(13) 0.52562(5) 0.0264(3) Uani 1 1 d . . . . .
C15 C 0.39467(13) 0.77886(13) 0.51359(5) 0.0274(3) Uani 1 1 d . . . . .
H15 H 0.460395 0.808623 0.485893 0.033 Uiso 1 1 calc R U . . .
C16 C 0.41920(13) 0.65125(13) 0.54142(5) 0.0275(3) Uani 1 1 d . . . . .
H16 H 0.502423 0.595421 0.533042 0.033 Uiso 1 1 calc R U . . .
C17 C 0.32284(13) 0.60329(13) 0.58182(5) 0.0264(3) Uani 1 1 d . . . . .
C18 C 0.20034(14) 0.68731(13) 0.59248(5) 0.0294(3) Uani 1 1 d . . . . .
H18 H 0.131954 0.655565 0.618828 0.035 Uiso 1 1 calc R U . . .
C19 C 0.17709(14) 0.81553(13) 0.56538(5) 0.0288(3) Uani 1 1 d . . . . .
H19 H 0.093844 0.871285 0.573791 0.035 Uiso 1 1 calc R U . . .
C20 C 0.34341(14) 0.47189(13) 0.61443(5) 0.0285(3) Uani 1 1 d . . . . .
H20 H 0.260094 0.440977 0.633794 0.034 Uiso 1 1 calc R U . . .
C21 C 0.46377(14) 0.38998(13) 0.62049(5) 0.0299(3) Uani 1 1 d . . . . .
H21 H 0.550232 0.416988 0.602211 0.036 Uiso 1 1 calc R U . . .
C22 C 0.46732(14) 0.25907(14) 0.65456(5) 0.0306(3) Uani 1 1 d . . . . .
C23 C 0.32825(16) 0.10679(15) 0.71166(6) 0.0415(3) Uani 1 1 d . . . . .
H23A H 0.411446 0.098181 0.741545 0.050 Uiso 1 1 calc R U . . .
H23B H 0.331511 0.025348 0.685242 0.050 Uiso 1 1 calc R U . . .
C24 C 0.18272(17) 0.11078(18) 0.73871(7) 0.0509(4) Uani 1 1 d . . . . .
H24A H 0.183385 0.188373 0.766462 0.076 Uiso 1 1 calc R U . . .
H24B H 0.167518 0.021413 0.758525 0.076 Uiso 1 1 calc R U . . .
H24C H 0.101954 0.125153 0.708872 0.076 Uiso 1 1 calc R U . . .
C25 C 0.12201(15) 1.12826(15) 0.31541(5) 0.0338(3) Uani 1 1 d . . . . .
H25A H 0.147976 1.027970 0.315576 0.051 Uiso 1 1 calc R U . . .
H25B H 0.121428 1.164883 0.276101 0.051 Uiso 1 1 calc R U . . .
H25C H 0.023170 1.140167 0.329715 0.051 Uiso 1 1 calc R U . . .
C26 C 0.39176(14) 1.19228(14) 0.33132(5) 0.0316(3) Uani 1 1 d . . . . .
H26A H 0.466465 1.238966 0.357375 0.047 Uiso 1 1 calc R U . . .
H26B H 0.391643 1.235024 0.293055 0.047 Uiso 1 1 calc R U . . .
H26C H 0.415606 1.091822 0.328769 0.047 Uiso 1 1 calc R U . . .
O1 O 0.57115(11) 0.17862(10) 0.65939(4) 0.0421(3) Uani 1 1 d . . . . .
O2 O 0.33984(10) 0.23759(10) 0.68026(4) 0.0368(2) Uani 1 1 d . . . . .

loop_
_atom_site_aniso_label
_atom_site_aniso_U_11
_atom_site_aniso_U_22
_atom_site_aniso_U_33
_atom_site_aniso_U_23
_atom_site_aniso_U_13
_atom_site_aniso_U_12
C1 0.0221(6) 0.0307(7) 0.0264(6) -0.0004(5) 0.0032(5) -0.0032(5)
C2 0.0251(6) 0.0291(7) 0.0259(6) -0.0044(5) 0.0056(5) -0.0032(5)
C3 0.0203(6) 0.0313(7) 0.0233(6) -0.0025(5) 0.0037(4) -0.0050(5)
C4 0.0270(6) 0.0320(7) 0.0219(6) -0.0020(5) 0.0040(5) -0.0028(5)
C5 0.0220(6) 0.0341(7) 0.0257(6) -0.0010(5) 0.0027(5) -0.0035(5)
C6 0.0331(7) 0.0416(8) 0.0243(6) 0.0017(5) 0.0036(5) -0.0023(6)
C7 0.0394(8) 0.0385(8) 0.0317(7) 0.0092(6) 0.0025(6) 0.0017(6)
C8 0.0326(7) 0.0315(7) 0.0366(7) 0.0027(5) 0.0036(6) 0.0013(6)
C9 0.0250(6) 0.0332(7) 0.0275(6) -0.0019(5) 0.0041(5) -0.0004(5)
C10 0.0197(6) 0.0318(7) 0.0250(6) -0.0005(5) 0.0023(4) -0.0027(5)
C11 0.0191(6) 0.0301(7) 0.0252(6) -0.0015(5) 0.0030(4) -0.0029(5)
C12 0.0250(6) 0.0308(7) 0.0234(6) -0.0042(5) 0.0039(5) -0.0003(5)
C13 0.0281(6) 0.0343(7) 0.0211(5) -0.0004(5) 0.0046(5) -0.0020(5)
C14 0.0259(6) 0.0295(7) 0.0237(6) -0.0025(5) 0.0013(5) -0.0038(5)
C15 0.0262(6) 0.0318(7) 0.0246(6) -0.0024(5) 0.0045(5) -0.0045(5)
C16 0.0253(6) 0.0299(7) 0.0271(6) -0.0042(5) 0.0016(5) -0.0007(5)
C17 0.0248(6) 0.0296(7) 0.0245(6) -0.0031(5) -0.0011(5) -0.0040(5)
C18 0.0242(6) 0.0358(7) 0.0286(6) 0.0015(5) 0.0043(5) -0.0051(5)
C19 0.0243(6) 0.0324(7) 0.0301(6) -0.0001(5) 0.0044(5) 0.0003(5)
C20 0.0278(7) 0.0320(7) 0.0257(6) -0.0032(5) 0.0024(5) -0.0053(5)
C21 0.0293(7) 0.0318(7) 0.0291(6) -0.0019(5) 0.0050(5) -0.0037(5)
C22 0.0291(7) 0.0326(7) 0.0303(6) -0.0030(5) 0.0044(5) -0.0011(6)
C23 0.0400(8) 0.0404(8) 0.0445(8) 0.0150(6) 0.0057(6) 0.0005(6)
C24 0.0454(9) 0.0579(10) 0.0504(9) 0.0152(8) 0.0115(7) -0.0052(8)
C25 0.0345(7) 0.0410(8) 0.0260(6) -0.0049(5) 0.0031(5) -0.0054(6)
C26 0.0311(7) 0.0394(8) 0.0252(6) -0.0033(5) 0.0079(5) -0.0027(6)
O1 0.0374(6) 0.0359(6) 0.0542(6) 0.0067(4) 0.0125(5) 0.0072(4)
O2 0.0331(5) 0.0361(5) 0.0421(5) 0.0114(4) 0.0094(4) 0.0039(4)

loop_
_atom_type_symbol
_atom_type_description
_atom_type_scat_dispersion_real
_atom_type_scat_dispersion_imag
_atom_type_scat_source
C C 0.0181 0.0091 'International Tables Vol C Tables 4.2.6.8 and 6.1.1.4'
H H 0.0000 0.0000 'International Tables Vol C Tables 4.2.6.8 and 6.1.1.4'
O O 0.0492 0.0322 'International Tables Vol C Tables 4.2.6.8 and 6.1.1.4'

loop_
_geom_angle_atom_site_label_1
_geom_angle_atom_site_label_2
_geom_angle_atom_site_label_3
_geom_angle
_geom_angle_site_symmetry_1
_geom_angle_site_symmetry_3
_geom_angle_publ_flag
C13 C1 C2 119.20(11) . . ?
C13 C1 C14 119.08(10) . . ?
C2 C1 C14 121.72(11) . . ?
C3 C2 C1 119.22(11) . . ?
C3 C2 H2 120.4 . . ?
C1 C2 H2 120.4 . . ?
C2 C3 C11 120.69(10) . . ?
C2 C3 C4 128.83(11) . . ?
C11 C3 C4 110.47(10) . . ?
C5 C4 C3 101.16(9) . . ?
C5 C4 C26 111.85(10) . . ?
C3 C4 C26 111.96(10) . . ?
C5 C4 C25 111.43(10) . . ?
C3 C4 C25 111.05(10) . . ?
C26 C4 C25 109.23(10) . . ?
C6 C5 C10 119.80(12) . . ?
C6 C5 C4 129.00(11) . . ?
C10 C5 C4 111.20(10) . . ?
C5 C6 C7 118.95(11) . . ?
C5 C6 H6 120.5 . . ?
C7 C6 H6 120.5 . . ?
C6 C7 C8 121.07(12) . . ?
C6 C7 H7 119.5 . . ?
C8 C7 H7 119.5 . . ?
C9 C8 C7 120.42(12) . . ?
C9 C8 H8 119.8 . . ?
C7 C8 H8 119.8 . . ?
C8 C9 C10 118.58(11) . . ?
C8 C9 H9 120.7 . . ?
C10 C9 H9 120.7 . . ?
C9 C10 C5 121.18(11) . . ?
C9 C10 C11 130.66(10) . . ?
C5 C10 C11 108.15(10) . . ?
C12 C11 C3 120.50(11) . . ?
C12 C11 C10 130.47(11) . . ?
C3 C11 C10 109.01(10) . . ?
C13 C12 C11 118.75(11) . . ?
C13 C12 H12 120.6 . . ?
C11 C12 H12 120.6 . . ?
C12 C13 C1 121.62(10) . . ?
C12 C13 H13 119.2 . . ?
C1 C13 H13 119.2 . . ?
C15 C14 C19 117.99(11) . . ?
C15 C14 C1 122.53(10) . . ?
C19 C14 C1 119.47(11) . . ?
C16 C15 C14 121.01(11) . . ?
C16 C15 H15 119.5 . . ?
C14 C15 H15 119.5 . . ?
C15 C16 C17 120.87(11) . . ?
C15 C16 H16 119.6 . . ?
C17 C16 H16 119.6 . . ?
C18 C17 C16 117.99(11) . . ?
C18 C17 C20 117.71(11) . . ?
C16 C17 C20 124.29(11) . . ?
C19 C18 C17 121.14(11) . . ?
C19 C18 H18 119.4 . . ?
C17 C18 H18 119.4 . . ?
C18 C19 C14 120.96(12) . . ?
C18 C19 H19 119.5 . . ?
C14 C19 H19 119.5 . . ?
C21 C20 C17 128.51(11) . . ?
C21 C20 H20 115.7 . . ?
C17 C20 H20 115.7 . . ?
C20 C21 C22 122.31(11) . . ?
C20 C21 H21 118.8 . . ?
C22 C21 H21 118.8 . . ?
O1 C22 O2 122.86(12) . . ?
O1 C22 C21 124.77(12) . . ?
O2 C22 C21 112.37(11) . . ?
O2 C23 C24 106.77(12) . . ?
O2 C23 H23A 110.4 . . ?
C24 C23 H23A 110.4 . . ?
O2 C23 H23B 110.4 . . ?
C24 C23 H23B 110.4 . . ?
H23A C23 H23B 108.6 . . ?
C23 C24 H24A 109.5 . . ?
C23 C24 H24B 109.5 . . ?
H24A C24 H24B 109.5 . . ?
C23 C24 H24C 109.5 . . ?
H24A C24 H24C 109.5 . . ?
H24B C24 H24C 109.5 . . ?
C4 C25 H25A 109.5 . . ?
C4 C25 H25B 109.5 . . ?
H25A C25 H25B 109.5 . . ?
C4 C25 H25C 109.5 . . ?
H25A C25 H25C 109.5 . . ?
H25B C25 H25C 109.5 . . ?
C4 C26 H26A 109.5 . . ?
C4 C26 H26B 109.5 . . ?
H26A C26 H26B 109.5 . . ?
C4 C26 H26C 109.5 . . ?
H26A C26 H26C 109.5 . . ?
H26B C26 H26C 109.5 . . ?
C22 O2 C23 116.65(10) . . ?

loop_
_geom_bond_atom_site_label_1
_geom_bond_atom_site_label_2
_geom_bond_distance
_geom_bond_site_symmetry_2
_geom_bond_publ_flag
C1 C13 1.4028(17) . ?
C1 C2 1.4091(16) . ?
C1 C14 1.4839(17) . ?
C2 C3 1.3858(17) . ?
C2 H2 0.9500 . ?
C3 C11 1.4030(16) . ?
C3 C4 1.5302(15) . ?
C4 C5 1.5233(18) . ?
C4 C26 1.5364(17) . ?
C4 C25 1.5398(17) . ?
C5 C6 1.3894(17) . ?
C5 C10 1.4033(16) . ?
C6 C7 1.3903(19) . ?
C6 H6 0.9500 . ?
C7 C8 1.3944(18) . ?
C7 H7 0.9500 . ?
C8 C9 1.3877(17) . ?
C8 H8 0.9500 . ?
C9 C10 1.3923(17) . ?
C9 H9 0.9500 . ?
C10 C11 1.4647(17) . ?
C11 C12 1.3915(16) . ?
C12 C13 1.3852(17) . ?
C12 H12 0.9500 . ?
C13 H13 0.9500 . ?
C14 C15 1.3995(17) . ?
C14 C19 1.4020(17) . ?
C15 C16 1.3842(17) . ?
C15 H15 0.9500 . ?
C16 C17 1.4022(17) . ?
C16 H16 0.9500 . ?
C17 C18 1.3986(17) . ?
C17 C20 1.4654(17) . ?
C18 C19 1.3802(18) . ?
C18 H18 0.9500 . ?
C19 H19 0.9500 . ?
C20 C21 1.3339(18) . ?
C20 H20 0.9500 . ?
C21 C22 1.4737(18) . ?
C21 H21 0.9500 . ?
C22 O1 1.2068(15) . ?
C22 O2 1.3490(15) . ?
C23 O2 1.4486(16) . ?
C23 C24 1.496(2) . ?
C23 H23A 0.9900 . ?
C23 H23B 0.9900 . ?
C24 H24A 0.9800 . ?
C24 H24B 0.9800 . ?
C24 H24C 0.9800 . ?
C25 H25A 0.9800 . ?
C25 H25B 0.9800 . ?
C25 H25C 0.9800 . ?
C26 H26A 0.9800 . ?
C26 H26B 0.9800 . ?
C26 H26C 0.9800 . ?

loop_
_geom_torsion_atom_site_label_1
_geom_torsion_atom_site_label_2
_geom_torsion_atom_site_label_3
_geom_torsion_atom_site_label_4
_geom_torsion
_geom_torsion_site_symmetry_1
_geom_torsion_site_symmetry_2
_geom_torsion_site_symmetry_3
_geom_torsion_site_symmetry_4
_geom_torsion_publ_flag
C13 C1 C2 C3 -0.76(17) . . . . ?
C14 C1 C2 C3 178.57(11) . . . . ?
C1 C2 C3 C11 1.59(17) . . . . ?
C1 C2 C3 C4 -177.04(11) . . . . ?
C2 C3 C4 C5 179.11(12) . . . . ?
C11 C3 C4 C5 0.37(12) . . . . ?
C2 C3 C4 C26 -61.65(16) . . . . ?
C11 C3 C4 C26 119.61(11) . . . . ?
C2 C3 C4 C25 60.74(16) . . . . ?
C11 C3 C4 C25 -118.00(12) . . . . ?
C3 C4 C5 C6 -178.66(12) . . . . ?
C26 C4 C5 C6 62.02(16) . . . . ?
C25 C4 C5 C6 -60.57(16) . . . . ?
C3 C4 C5 C10 0.38(12) . . . . ?
C26 C4 C5 C10 -118.94(11) . . . . ?
C25 C4 C5 C10 118.47(11) . . . . ?
C10 C5 C6 C7 0.26(18) . . . . ?
C4 C5 C6 C7 179.23(12) . . . . ?
C5 C6 C7 C8 0.1(2) . . . . ?
C6 C7 C8 C9 -0.1(2) . . . . ?
C7 C8 C9 C10 -0.37(19) . . . . ?
C8 C9 C10 C5 0.78(18) . . . . ?
C8 C9 C10 C11 -177.86(12) . . . . ?
C6 C5 C10 C9 -0.73(18) . . . . ?
C4 C5 C10 C9 -179.87(11) . . . . ?
C6 C5 C10 C11 178.18(11) . . . . ?
C4 C5 C10 C11 -0.96(13) . . . . ?
C2 C3 C11 C12 -1.25(17) . . . . ?
C4 C3 C11 C12 177.61(10) . . . . ?
C2 C3 C11 C10 -179.81(10) . . . . ?
C4 C3 C11 C10 -0.95(13) . . . . ?
C9 C10 C11 C12 1.6(2) . . . . ?
C5 C10 C11 C12 -177.19(12) . . . . ?
C9 C10 C11 C3 179.96(12) . . . . ?
C5 C10 C11 C3 1.18(13) . . . . ?
C3 C11 C12 C13 0.05(17) . . . . ?
C10 C11 C12 C13 178.27(12) . . . . ?
C11 C12 C13 C1 0.78(18) . . . . ?
C2 C1 C13 C12 -0.43(18) . . . . ?
C14 C1 C13 C12 -179.77(11) . . . . ?
C13 C1 C14 C15 -136.95(12) . . . . ?
C2 C1 C14 C15 43.72(17) . . . . ?
C13 C1 C14 C19 41.79(16) . . . . ?
C2 C1 C14 C19 -137.53(12) . . . . ?
C19 C14 C15 C16 -1.97(17) . . . . ?
C1 C14 C15 C16 176.79(11) . . . . ?
C14 C15 C16 C17 1.05(18) . . . . ?
C15 C16 C17 C18 0.87(17) . . . . ?
C15 C16 C17 C20 -178.00(11) . . . . ?
C16 C17 C18 C19 -1.86(18) . . . . ?
C20 C17 C18 C19 177.09(11) . . . . ?
C17 C18 C19 C14 0.94(19) . . . . ?
C15 C14 C19 C18 0.98(18) . . . . ?
C1 C14 C19 C18 -177.82(11) . . . . ?
C18 C17 C20 C21 -165.38(12) . . . . ?
C16 C17 C20 C21 13.5(2) . . . . ?
C17 C20 C21 C22 -179.43(11) . . . . ?
C20 C21 C22 O1 176.80(13) . . . . ?
C20 C21 C22 O2 -3.04(17) . . . . ?
O1 C22 O2 C23 -3.88(19) . . . . ?
C21 C22 O2 C23 175.96(11) . . . . ?
C24 C23 O2 C22 176.89(12) . . . . ?
